data_7116297
loop_
_publ_author_name
'Xiao, Xiao'
'Feng, Minghao'
'Jiang, Xuefeng'

_publ_section_title
;
 Transition-metal-free persulfuration to construct unsymmetrical
 disulfides and mechanistic study of the sulfur redox process.
;
_journal_issue 20
_journal_name_full 'Chemical communications (Cambridge, England)'
_journal_page_first 4208
_journal_page_last 4211
_journal_paper_doi 10.1039/c4cc09633a
_journal_volume 51
_journal_year 2015
_chemical_formula_sum 'C14 H14 O2 S2'
_chemical_formula_weight 278.37
_chemical_name_systematic
; 
 ? 
;
_space_group_IT_number 14
_symmetry_cell_setting monoclinic
_symmetry_space_group_name_Hall '-P 2ybc'
_symmetry_space_group_name_H-M 'P 1 21/c 1'
_atom_sites_solution_hydrogens geom
_atom_sites_solution_primary direct
_atom_sites_solution_secondary difmap
_audit_creation_method SHELXL-97
_audit_update_record
;
2014-08-01 deposited with the CCDC.
2015-01-05 downloaded from the CCDC.
;
_cell_angle_alpha 90.00
_cell_angle_beta 118.268(7)
_cell_angle_gamma 90.00
_cell_formula_units_Z 4
_cell_length_a 15.245(4)
_cell_length_b 6.6576(17)
_cell_length_c 15.228(4)
_cell_measurement_temperature 296(2)
_cell_volume 1361.2(6)
_computing_structure_refinement 'SHELXL-97 (Sheldrick, 2008)'
_computing_structure_solution 'SHELXS-97 (Sheldrick, 2008)'
_diffrn_ambient_temperature 296(2)
_diffrn_measured_fraction_theta_full 0.999
_diffrn_measured_fraction_theta_max 0.999
_diffrn_radiation_monochromator graphite
_diffrn_radiation_source 'fine-focus sealed tube'
_diffrn_radiation_type MoK\a
_diffrn_radiation_wavelength 0.71073
_diffrn_reflns_av_R_equivalents 0.0510
_diffrn_reflns_av_sigmaI/netI 0.0377
_diffrn_reflns_limit_h_max 18
_diffrn_reflns_limit_h_min -16
_diffrn_reflns_limit_k_max 7
_diffrn_reflns_limit_k_min -7
_diffrn_reflns_limit_l_max 18
_diffrn_reflns_limit_l_min -18
_diffrn_reflns_number 12770
_diffrn_reflns_theta_full 25.01
_diffrn_reflns_theta_max 25.01
_diffrn_reflns_theta_min 1.52
_exptl_absorpt_coefficient_mu 0.382
_exptl_absorpt_correction_T_max 0.9592
_exptl_absorpt_correction_T_min 0.8812
_exptl_absorpt_correction_type multi-scan
_exptl_absorpt_process_details sadabs
_exptl_crystal_colour colorless
_exptl_crystal_density_diffrn 1.358
_exptl_crystal_density_method 'not measured'
_exptl_crystal_description block
_exptl_crystal_F_000 584
_exptl_crystal_size_max 0.34
_exptl_crystal_size_mid 0.17
_exptl_crystal_size_min 0.11
_refine_diff_density_max 0.321
_refine_diff_density_min -0.256
_refine_diff_density_rms 0.051
_refine_ls_extinction_method none
_refine_ls_goodness_of_fit_ref 1.032
_refine_ls_hydrogen_treatment constr
_refine_ls_matrix_type full
_refine_ls_number_parameters 163
_refine_ls_number_reflns 2380
_refine_ls_number_restraints 0
_refine_ls_restrained_S_all 1.032
_refine_ls_R_factor_all 0.0825
_refine_ls_R_factor_gt 0.0473
_refine_ls_shift/su_max 0.000
_refine_ls_shift/su_mean 0.000
_refine_ls_structure_factor_coef Fsqd
_refine_ls_weighting_details 'calc w=1/[\s^2^(Fo^2^)+(0.0540P)^2^+0.8383P] where P=(Fo^2^+2Fc^2^)/3'
_refine_ls_weighting_scheme calc
_refine_ls_wR_factor_gt 0.1093
_refine_ls_wR_factor_ref 0.1301
_reflns_number_gt 1531
_reflns_number_total 2380
_reflns_threshold_expression >2sigma(I)
_cod_data_source_file c4cc09633a2.cif
_cod_data_source_block z
_cod_depositor_comments
;
The following automatic conversions were performed:

'_symmetry_cell_setting' value 'Monoclinic' changed to 'monoclinic'
according to
/usr/data/users/saulius/crontab/automatic-downloads/rss-feeds/RSC/lib/dictionaries/cif_core.dic
dictionary named 'cif_core.dic' version 2.4.2 from 2011-04-26.

Automatic conversion script
Id: cif_fix_values 2935 2014-11-11 08:27:57Z andrius 

 Adding full bibliography for 7116295--7116297.cif.
;
_cod_original_cell_volume 1361.3(6)
_cod_original_sg_symbol_H-M P2(1)/c
_cod_database_code 7116297

loop_
_symmetry_equiv_pos_as_xyz
'x, y, z'
'-x, y+1/2, -z+1/2'
'-x, -y, -z'
'x, -y-1/2, z-1/2'

loop_
_atom_site_label
_atom_site_type_symbol
_atom_site_fract_x
_atom_site_fract_y
_atom_site_fract_z
_atom_site_U_iso_or_equiv
_atom_site_adp_type
_atom_site_occupancy
_atom_site_symmetry_multiplicity
_atom_site_calc_flag
_atom_site_refinement_flags
S1 S 0.22285(6) 0.74730(13) 0.22341(6) 0.0501(3) Uani 1 1 d .
S2 S 0.37678(6) 0.75288(14) 0.27381(6) 0.0561(3) Uani 1 1 d .
O1 O 0.18494(19) 0.9462(4) 0.20273(19) 0.0677(7) Uani 1 1 d .
O2 O 0.2144(2) 0.6307(4) 0.29823(18) 0.0714(8) Uani 1 1 d .
C1 C 0.1711(2) 0.6104(5) 0.1109(2) 0.0486(8) Uani 1 1 d .
C2 C 0.1419(2) 0.4138(5) 0.1099(3) 0.0558(9) Uani 1 1 d .
H2A H 0.1473 0.3551 0.1676 0.067 Uiso 1 1 calc R
C3 C 0.1047(3) 0.3049(6) 0.0224(3) 0.0607(10) Uani 1 1 d .
H3A H 0.0833 0.1736 0.0212 0.073 Uiso 1 1 calc R
C4 C 0.0986(2) 0.3884(6) -0.0636(3) 0.0625(10) Uani 1 1 d .
C5 C 0.1274(3) 0.5873(6) -0.0609(3) 0.0618(10) Uani 1 1 d .
H5A H 0.1227 0.6455 -0.1185 0.074 Uiso 1 1 calc R
C6 C 0.1627(2) 0.7011(5) 0.0249(3) 0.0539(9) Uani 1 1 d .
H6A H 0.1805 0.8349 0.0252 0.065 Uiso 1 1 calc R
C7 C 0.3822(2) 0.9142(5) 0.1837(2) 0.0461(8) Uani 1 1 d .
C8 C 0.4018(2) 0.8346(5) 0.1107(3) 0.0539(9) Uani 1 1 d .
H8A H 0.4174 0.6991 0.1122 0.065 Uiso 1 1 calc R
C9 C 0.3981(3) 0.9567(6) 0.0359(3) 0.0565(9) Uani 1 1 d .
H9A H 0.4114 0.9025 -0.0129 0.068 Uiso 1 1 calc R
C10 C 0.3750(2) 1.1596(6) 0.0322(3) 0.0528(9) Uani 1 1 d .
C11 C 0.3591(2) 1.2365(5) 0.1074(3) 0.0550(9) Uani 1 1 d .
H11A H 0.3454 1.3727 0.1072 0.066 Uiso 1 1 calc R
C12 C 0.3627(3) 1.1172(5) 0.1827(3) 0.0546(9) Uani 1 1 d .
H12A H 0.3521 1.1729 0.2329 0.065 Uiso 1 1 calc R
C14 C 0.3674(3) 1.2893(6) -0.0517(3) 0.0822(13) Uani 1 1 d .
H14A H 0.3507 1.4240 -0.0427 0.123 Uiso 1 1 calc R
H14D H 0.3166 1.2373 -0.1139 0.123 Uiso 1 1 calc R
H14B H 0.4301 1.2896 -0.0523 0.123 Uiso 1 1 calc R
C13 C 0.0621(3) 0.2651(7) -0.1570(3) 0.0909(15) Uani 1 1 d .
H13D H 0.0628 0.3453 -0.2090 0.136 Uiso 1 1 calc R
H13A H -0.0046 0.2204 -0.1771 0.136 Uiso 1 1 calc R
H13B H 0.1048 0.1507 -0.1445 0.136 Uiso 1 1 calc R

loop_
_atom_site_aniso_label
_atom_site_aniso_U_11
_atom_site_aniso_U_22
_atom_site_aniso_U_33
_atom_site_aniso_U_23
_atom_site_aniso_U_13
_atom_site_aniso_U_12
S1 0.0545(5) 0.0540(5) 0.0492(5) 0.0056(4) 0.0306(4) 0.0034(4)
S2 0.0510(5) 0.0681(6) 0.0449(5) 0.0102(5) 0.0191(4) 0.0036(5)
O1 0.0687(17) 0.0587(15) 0.0844(18) 0.0013(14) 0.0432(14) 0.0091(13)
O2 0.0860(19) 0.0802(18) 0.0629(16) 0.0116(14) 0.0474(15) -0.0018(15)
C1 0.0429(19) 0.054(2) 0.052(2) 0.0054(16) 0.0246(16) 0.0063(16)
C2 0.056(2) 0.054(2) 0.062(2) 0.0148(19) 0.0322(19) 0.0087(18)
C3 0.052(2) 0.055(2) 0.073(3) -0.0036(19) 0.028(2) -0.0002(17)
C4 0.041(2) 0.083(3) 0.058(2) -0.007(2) 0.0195(18) 0.0047(19)
C5 0.051(2) 0.082(3) 0.050(2) 0.009(2) 0.0218(18) 0.000(2)
C6 0.047(2) 0.061(2) 0.053(2) 0.0108(17) 0.0242(17) 0.0005(17)
C7 0.0389(18) 0.056(2) 0.0425(18) -0.0041(16) 0.0188(15) -0.0029(16)
C8 0.052(2) 0.0505(19) 0.063(2) -0.0081(18) 0.0294(19) -0.0018(16)
C9 0.055(2) 0.068(2) 0.052(2) -0.0085(18) 0.0301(18) -0.0056(18)
C10 0.042(2) 0.064(2) 0.051(2) 0.0049(17) 0.0210(17) -0.0043(17)
C11 0.055(2) 0.046(2) 0.070(2) 0.0009(19) 0.0351(19) 0.0015(18)
C12 0.058(2) 0.055(2) 0.055(2) -0.0103(18) 0.0309(18) -0.0041(17)
C14 0.083(3) 0.097(3) 0.078(3) 0.027(2) 0.047(2) 0.007(2)
C13 0.073(3) 0.117(4) 0.075(3) -0.030(3) 0.028(2) -0.004(3)

loop_
_atom_type_symbol
_atom_type_description
_atom_type_scat_dispersion_real
_atom_type_scat_dispersion_imag
_atom_type_scat_source
C C 0.0033 0.0016 'International Tables Vol C Tables 4.2.6.8 and 6.1.1.4'
H H 0.0000 0.0000 'International Tables Vol C Tables 4.2.6.8 and 6.1.1.4'
O O 0.0106 0.0060 'International Tables Vol C Tables 4.2.6.8 and 6.1.1.4'
S S 0.1246 0.1234 'International Tables Vol C Tables 4.2.6.8 and 6.1.1.4'

loop_
_geom_angle_atom_site_label_1
_geom_angle_atom_site_label_2
_geom_angle_atom_site_label_3
_geom_angle
O1 S1 O2 120.07(16)
O1 S1 C1 108.61(16)
O2 S1 C1 108.96(16)
O1 S1 S2 109.42(12)
O2 S1 S2 103.00(12)
C1 S1 S2 105.85(11)
C7 S2 S1 100.47(11)
C2 C1 C6 121.0(3)
C2 C1 S1 119.7(3)
C6 C1 S1 119.3(3)
C3 C2 C1 119.5(3)
C3 C2 H2A 120.2
C1 C2 H2A 120.2
C2 C3 C4 121.0(4)
C2 C3 H3A 119.5
C4 C3 H3A 119.5
C3 C4 C5 118.4(4)
C3 C4 C13 120.3(4)
C5 C4 C13 121.3(4)
C6 C5 C4 121.9(3)
C6 C5 H5A 119.1
C4 C5 H5A 119.1
C5 C6 C1 118.3(3)
C5 C6 H6A 120.9
C1 C6 H6A 120.9
C12 C7 C8 119.5(3)
C12 C7 S2 120.8(3)
C8 C7 S2 119.7(3)
C9 C8 C7 119.8(3)
C9 C8 H8A 120.1
C7 C8 H8A 120.1
C8 C9 C10 121.1(3)
C8 C9 H9A 119.4
C10 C9 H9A 119.4
C11 C10 C9 118.0(3)
C11 C10 C14 121.4(3)
C9 C10 C14 120.6(3)
C12 C11 C10 121.7(3)
C12 C11 H11A 119.1
C10 C11 H11A 119.1
C11 C12 C7 119.8(3)
C11 C12 H12A 120.1
C7 C12 H12A 120.1
C10 C14 H14A 109.5
C10 C14 H14D 109.5
H14A C14 H14D 109.5
C10 C14 H14B 109.5
H14A C14 H14B 109.5
H14D C14 H14B 109.5
C4 C13 H13D 109.5
C4 C13 H13A 109.5
H13D C13 H13A 109.5
C4 C13 H13B 109.5
H13D C13 H13B 109.5
H13A C13 H13B 109.5

loop_
_geom_bond_atom_site_label_1
_geom_bond_atom_site_label_2
_geom_bond_distance
S1 O1 1.419(3)
S1 O2 1.434(2)
S1 C1 1.762(3)
S1 S2 2.0955(14)
S2 C7 1.775(3)
C1 C2 1.381(5)
C1 C6 1.393(4)
C2 C3 1.380(5)
C2 H2A 0.9300
C3 C4 1.386(5)
C3 H3A 0.9300
C4 C5 1.389(5)
C4 C13 1.502(5)
C5 C6 1.379(5)
C5 H5A 0.9300
C6 H6A 0.9300
C7 C12 1.382(5)
C7 C8 1.386(4)
C8 C9 1.380(5)
C8 H8A 0.9300
C9 C10 1.390(5)
C9 H9A 0.9300
C10 C11 1.377(5)
C10 C14 1.501(5)
C11 C12 1.375(5)
C11 H11A 0.9300
C12 H12A 0.9300
C14 H14A 0.9600
C14 H14D 0.9600
C14 H14B 0.9600
C13 H13D 0.9600
C13 H13A 0.9600
C13 H13B 0.9600

loop_
_geom_torsion_atom_site_label_1
_geom_torsion_atom_site_label_2
_geom_torsion_atom_site_label_3
_geom_torsion_atom_site_label_4
_geom_torsion
O1 S1 S2 C7 -46.93(17)
O2 S1 S2 C7 -175.74(16)
C1 S1 S2 C7 69.92(17)
O1 S1 C1 C2 -139.8(3)
O2 S1 C1 C2 -7.4(3)
S2 S1 C1 C2 102.8(3)
O1 S1 C1 C6 41.8(3)
O2 S1 C1 C6 174.3(3)
S2 S1 C1 C6 -75.6(3)
C6 C1 C2 C3 0.6(5)
S1 C1 C2 C3 -177.8(3)
C1 C2 C3 C4 1.7(5)
C2 C3 C4 C5 -2.5(5)
C2 C3 C4 C13 177.3(3)
C3 C4 C5 C6 1.0(5)
C13 C4 C5 C6 -178.8(3)
C4 C5 C6 C1 1.2(5)
C2 C1 C6 C5 -2.0(5)
S1 C1 C6 C5 176.3(3)
S1 S2 C7 C12 70.8(3)
S1 S2 C7 C8 -106.2(3)
C12 C7 C8 C9 -2.3(5)
S2 C7 C8 C9 174.8(3)
C7 C8 C9 C10 0.0(5)
C8 C9 C10 C11 2.1(5)
C8 C9 C10 C14 -177.6(3)
C9 C10 C11 C12 -1.9(5)
C14 C10 C11 C12 177.9(3)
C10 C11 C12 C7 -0.4(5)
C8 C7 C12 C11 2.6(5)
S2 C7 C12 C11 -174.5(3)
